data_1566538
loop_
_publ_author_name
'Bellini, Marco'
'B\"osken, Jonas'
'Bartoli, Francesco'
'Miller, Hamish'
'Th\"ony, Debora'
'Poggini, Lorenzo'
'W\"orle, Michael'
'Oberhauser, Werner'
'Gamboa-Carballo, Juan Jos\'e'
'Lavacchi, Alessandro'
'Krumeich, Frank'
'Gr\"utzmacher, Hansj\"org'
'Vizza, Francesco'

_publ_section_title
;
 Remarkable Stability of a Molecular Ruthenium Complex in PEM Water
 Electrolysis
;
_journal_name_full 'Chemical Science'
_journal_paper_doi 10.1039/D1SC07234J
_journal_year 2022
_chemical_formula_moiety 'C36 H35 N2 O Ru2, B F4'
_chemical_formula_sum 'C36 H35 B F4 N2 O Ru2'
_chemical_formula_weight 800.61
_space_group_crystal_system triclinic
_space_group_IT_number 2
_space_group_name_Hall '-P 1'
_space_group_name_H-M_alt 'P -1'
_atom_sites_solution_hydrogens mixed
_atom_sites_solution_primary dual
_audit_creation_date 2021-03-30
_audit_creation_method
;
Olex2 1.3
(compiled 2020.11.12 svn.r5f609507 for OlexSys, GUI svn.r6272)
;
_audit_update_record
;
2021-03-31 deposited with the CCDC.	2022-03-03 downloaded from the CCDC.
;
_cell_angle_alpha 78.9600(10)
_cell_angle_beta 76.8190(10)
_cell_angle_gamma 85.7730(10)
_cell_formula_units_Z 2
_cell_length_a 9.54690(10)
_cell_length_b 10.1082(2)
_cell_length_c 17.4002(3)
_cell_measurement_reflns_used 25413
_cell_measurement_temperature 100.01(11)
_cell_measurement_theta_max 79.5270
_cell_measurement_theta_min 2.6480
_cell_volume 1603.87(5)
_computing_cell_refinement 'CrysAlisPro 1.171.40.67a (Rigaku OD, 2019)'
_computing_data_collection 'CrysAlisPro 1.171.40.67a (Rigaku OD, 2019)'
_computing_data_reduction 'CrysAlisPro 1.171.40.67a (Rigaku OD, 2019)'
_computing_molecular_graphics 'Olex2 1.3 (Dolomanov et al., 2009)'
_computing_publication_material 'Olex2 1.3 (Dolomanov et al., 2009)'
_computing_structure_refinement 'XL  (Sheldrick, 2008)'
_computing_structure_solution 'SHELXT  (Sheldrick, 2015)'
_diffrn_ambient_temperature 100.01(11)
_diffrn_detector_area_resol_mean 5.8140
_diffrn_detector_type 'Pilatus 300K'
_diffrn_measured_fraction_theta_full 0.999
_diffrn_measured_fraction_theta_max 0.971
_diffrn_measurement_details
;
List of Runs (angles in degrees, time in seconds):

  # Type    Start    End  Width  t~exp~   \w     \q     \k     \f   Frames
#--------------------------------------------------------------------------
  1  \w    -96.00 -32.00   0.50    1.24    --  -26.00 162.00 172.10  128
  2  \w      2.00  34.00   0.50    1.24    --   34.00  94.00 103.24   64
  3  \w     30.00  55.00   0.50    1.24    --   54.00  77.00  61.45   50
  4  \w     33.00  63.00   0.50    1.24    --   48.62  57.00   0.00   60
  5  \w     45.00  72.00   0.50    1.24    --   48.62  38.00  30.00   54
  6  \w     83.00 116.00   0.50    1.24    --   48.62  38.00  30.00   66
  7  \w     86.00 113.00   0.50    1.24    --   74.00  73.00  21.28   54
  8  \w     93.00 145.00   0.50    4.94    --   82.00  78.00 103.89  104
  9  \w    116.00 152.00   0.50    4.94    --   86.00  75.00 137.15   72
 10  \w    147.00 174.00   0.50    4.94    --  110.00  77.00  90.00   54
 11  \w    153.00 178.00   0.50    4.94    --  110.00  57.00  60.00   50
 12  \w    149.00 176.00   0.50    4.94    --  110.00  77.00 120.00   54
 13  \w    131.00 175.00   0.50    4.94    --  110.00  77.00  30.00   88
 14  \w    137.00 162.00   0.50    4.94    --  102.00  75.00-132.95   50
 15  \w    111.00 151.00   0.50    4.94    --   86.00  77.00-161.51   80
 16  \w     97.00 161.00   0.50    4.94    --  110.00  57.00 -60.00  128
 17  \w     94.00 178.00   0.50    4.94    --  110.00  57.00   0.00  168
 18  \w     99.00 176.00   0.50    4.94    --  110.00  45.00  83.05  154
 19  \w     94.00 142.00   0.50    4.94    --  110.00  57.00  30.00   96
 20  \w     86.00 129.00   0.50    4.94    --  110.00  77.00  90.00   86
 21  \w     87.00 121.00   0.50    4.94    --  110.00  77.00  30.00   68
 22  \w     97.00 143.00   0.50    4.94    --  110.00  57.00  60.00   92
 23  \w     95.00 175.00   0.50    4.94    --  110.00  57.00 -30.00  160
 24  \w     95.00 177.00   0.50    4.94    --  110.00  57.00 -90.00  164
 25  \w     82.00 133.00   0.50    4.94    --  102.00  75.00-132.95  102
 26  \w     90.00 176.00   0.50    4.94    --  110.00  77.00-180.00  172
 27  \w     86.00 116.00   0.50    4.94    --  110.00  77.00-150.00   60
 28  \w     87.00 176.00   0.50    4.94    --  110.00  77.00-120.00  178
 29  \w     87.00 112.00   0.50    4.94    --  110.00  77.00 -30.00   50
 30  \w     69.00 120.00   0.50    4.94    --   86.00  67.00  40.31  102
 31  \w     87.00 141.00   0.50    4.94    --  110.00  77.00 120.00  108
 32  \w     86.00 174.00   0.50    4.94    --  110.00  77.00 150.00  176
 33  \w     73.00 106.00   0.50    4.94    --   90.00  60.00 -48.59   66
 34  \w     52.00  82.00   0.50    1.24    --   74.00  73.00  21.28   60
 35  \w     53.00  88.00   0.50    1.24    --   74.00  74.00 -24.86   70
 36  \w     51.00  86.00   0.50    1.24    --   74.00  77.00 -88.70   70
 37  \w     63.00 102.00   0.50    4.94    --   86.00  77.00-161.51   78
 38  \w     26.00  51.00   0.50    1.24    --   48.62  77.00-120.00   50
 39  \w     31.00  57.00   0.50    1.24    --   54.00  79.00 -56.30   52
 40  \w     36.00  93.00   0.50    1.24    --   48.62  38.00   0.00  114
 41  \w     58.00  83.00   0.50    4.94    --   82.00  78.00 103.89   50
 42  \w     63.00  96.00   0.50    4.94    --   86.00  75.00 137.15   66
 43  \w     45.00  78.00   0.50    1.24    --   70.00  80.00 149.34   66
 44  \w     34.00  60.00   0.50    1.24    --   58.00  79.00 161.93   52
 45  \w     34.00  93.00   0.50    1.24    --   58.00  79.00  89.01  118
 46  \w     27.00  52.00   0.50    1.24    --   48.62  77.00  30.00   50
 47  \w     62.00 120.00   0.50    1.24    --   48.62 178.00-150.00  116
 48  \w     39.00  68.00   0.50    4.94    --  110.00 -57.00 120.00   58
 49  \w     49.00  90.00   0.50    4.94    --  110.00 -99.00 150.00   82
 50  \w     75.00 112.00   0.50    4.94    --  110.00-125.00 120.00   74
 51  \w     48.00  74.00   0.50    4.94    --  110.00-125.00 120.00   52
 52  \w     40.00 104.00   0.50    4.94    --  110.00 -99.00 -30.00  128
 53  \w     81.00 106.00   0.50    4.94    --  110.00 -99.00-120.00   50
 54  \w     49.00 134.00   0.50    4.94    --  110.00 -77.00 -30.00  170
 55  \w     49.00  80.00   0.50    1.24    --   48.62 -99.00 -60.00   62
 56  \w     12.00  37.00   0.50    1.24    --   48.62 -99.00 -60.00   50
 57  \w     41.00  91.00   0.50    4.94    --  110.00 -99.00 -90.00  100
 58  \w     40.00 113.00   0.50    4.94    --  110.00-127.00-131.00  146
 59  \w     44.00  76.00   0.50    4.94    --  110.00 -99.00-120.00   64
 60  \w    -70.00 -35.00   0.50    1.24    --  -48.62 -19.00 -60.00   70
 61  \w    -65.00 -33.00   0.50    1.24    --  -48.62 -57.00 -60.00   64
 62  \w    -72.00 -47.00   0.50    4.94    --  -70.00 -77.00 -17.21   50
 63  \w    -66.00 -38.00   0.50    1.24    --  -48.62 -57.00  30.00   56
 64  \w    -72.00 -47.00   0.50    4.94    --  -70.00 -77.00  60.00   50
 65  \w    -90.00 -47.00   0.50    4.94    --  -70.00 -74.00 147.98   86
 66  \w    -88.00 -48.00   0.50    4.94    --  -70.00 -73.00 174.56   80
 67  \w    -71.00 -46.00   0.50    4.94    --  -70.00 -77.00  90.00   50
 68  \w    -73.00 -48.00   0.50    4.94    --  -70.00 -75.00 120.69   50
 69  \w    -81.00 -47.00   0.50    4.94    --  -70.00 -74.00  -5.28   68
 70  \w    -72.00 -46.00   0.50    4.94    --  -70.00 -77.00 -90.00   52
 71  \w    -78.00 -47.00   0.50    4.94    --  -70.00 -77.00-150.00   62
 72  \w    -78.00 -46.00   0.50    4.94    --  -70.00 -77.00-120.00   64
 73  \w    -82.00 -47.00   0.50    4.94    --  -70.00 -77.00 -60.00   70
 74  \w   -117.00 -85.00   0.50    1.24    --  -48.62 -19.00 -60.00   64
 75  \w   -122.00 -39.00   0.50    1.24    --  -48.62 -32.00-139.47  166
 76  \w   -112.00 -87.00   0.50    4.94    --  -70.00 -77.00 -60.00   50
 77  \w   -115.00 -72.00   0.50    1.24    --  -48.62-178.00   0.00   86
;
_diffrn_measurement_device 'four-circle diffractometer'
_diffrn_measurement_device_type 'XtaLAB Synergy, Dualflex, Pilatus 300K'
_diffrn_measurement_method '\w scans'
_diffrn_radiation_type CuK\a
_diffrn_radiation_wavelength 1.54184
_diffrn_reflns_av_R_equivalents 0.0421
_diffrn_reflns_av_unetI/netI 0.0262
_diffrn_reflns_Laue_measured_fraction_full 0.999
_diffrn_reflns_Laue_measured_fraction_max 0.971
_diffrn_reflns_limit_h_max 12
_diffrn_reflns_limit_h_min -12
_diffrn_reflns_limit_k_max 12
_diffrn_reflns_limit_k_min -12
_diffrn_reflns_limit_l_max 22
_diffrn_reflns_limit_l_min -22
_diffrn_reflns_number 40297
_diffrn_reflns_point_group_measured_fraction_full 0.999
_diffrn_reflns_point_group_measured_fraction_max 0.971
_diffrn_reflns_theta_full 67.684
_diffrn_reflns_theta_max 79.898
_diffrn_reflns_theta_min 2.651
_exptl_absorpt_coefficient_mu 8.098
_exptl_absorpt_correction_T_max 0.81358
_exptl_absorpt_correction_T_min 0.80674
_exptl_absorpt_correction_type sphere
_exptl_absorpt_process_details
;
CrysAlisPro 1.171.40.67a (Rigaku Oxford Diffraction, 2019)
Spherical absorption correction
 using equivalent radius and absorption coefficient.
Empirical absorption correction using spherical harmonics,
 implemented in SCALE3 ABSPACK scaling algorithm.
;
_exptl_crystal_colour orange
_exptl_crystal_colour_primary orange
_exptl_crystal_density_diffrn 1.658
_exptl_crystal_description sphere
_exptl_crystal_F_000 804
_exptl_crystal_size_max 0.042
_exptl_crystal_size_mid 0.036
_exptl_crystal_size_min 0.02
_exptl_crystal_size_rad 0.017
_refine_diff_density_max 2.470
_refine_diff_density_min -1.666
_refine_diff_density_rms 0.110
_refine_ls_extinction_method none
_refine_ls_goodness_of_fit_ref 1.074
_refine_ls_hydrogen_treatment mixed
_refine_ls_matrix_type full
_refine_ls_number_parameters 432
_refine_ls_number_reflns 6799
_refine_ls_number_restraints 1
_refine_ls_restrained_S_all 1.074
_refine_ls_R_factor_all 0.0465
_refine_ls_R_factor_gt 0.0434
_refine_ls_shift/su_max 0.000
_refine_ls_shift/su_mean 0.000
_refine_ls_structure_factor_coef Fsqd
_refine_ls_weighting_details 'w=1/[\s^2^(Fo^2^)+(0.0167P)^2^+9.1077P] where P=(Fo^2^+2Fc^2^)/3'
_refine_ls_weighting_scheme calc
_refine_ls_wR_factor_gt 0.0952
_refine_ls_wR_factor_ref 0.0969
_reflns_Friedel_coverage 0.000
_reflns_number_gt 6324
_reflns_number_total 6799
_reflns_threshold_expression 'I > 2\s(I)'
_cod_data_source_file d1sc07234j2.cif
_cod_data_source_block lac110920_1_1
_cod_database_code 1566538
_shelx_shelxl_version_number 2018/3
_shelx_space_group_comment
;
The symmetry employed for this shelxl refinement is uniquely defined
by the following loop, which should always be used as a source of
symmetry information in preference to the above space-group names.
They are only intended as comments.
;
_shelx_estimated_absorpt_t_max 0.855
_shelx_estimated_absorpt_t_min 0.727
_olex2_refinement_description
;
1. Fixed Uiso
 At 1.2 times of:
  All C(H) groups
 At 1.5 times of:
  All C(H,H,H) groups, All O(H,H) groups
2. Restrained distances
 Ru1-H1A \\sim Ru1-H1B
 with sigma of 0.02
3.a Free rotating group:
 O1(H1A,H1B)
3.b Ternary CH refined with riding coordinates:
 C5(H5), C6(H6), C9(H9), C10(H10), C21(H21), C22(H22), C25(H25), C26(H26)
3.c Aromatic/amide H refined with riding coordinates:
 C13(H13), C14(H14), C15(H15), C16(H16), C17(H17), C18(H18), C19(H19),
 C20(H20), C29(H29), C30(H30), C31(H31), C32(H32), C33(H33), C34(H34), C35(H35),
  C36(H36)
3.d Idealised Me refined as rotating group:
 C1(H1C,H1D,H1E), C4(H4A,H4B,H4C)
;
_olex2_submission_special_instructions 'No special instructions were received'
_oxdiff_exptl_absorpt_empirical_details
;
Empirical correction (ABSPACK) includes:
- Absorption correction using spherical harmonics
- Frame scaling
;

loop_
_space_group_symop_operation_xyz
'x, y, z'
'-x, -y, -z'

loop_
_atom_site_label
_atom_site_type_symbol
_atom_site_fract_x
_atom_site_fract_y
_atom_site_fract_z
_atom_site_U_iso_or_equiv
_atom_site_adp_type
_atom_site_occupancy
_atom_site_site_symmetry_order
_atom_site_calc_flag
_atom_site_refinement_flags_posn
_atom_site_refinement_flags_adp
_atom_site_refinement_flags_occupancy
_atom_site_disorder_assembly
_atom_site_disorder_group
Ru1 Ru 0.37197(3) 0.24184(3) 0.29396(2) 0.02440(9) Uani 1 1 d D . . . .
Ru2 Ru 0.17565(3) 0.44355(3) 0.31651(2) 0.02134(9) Uani 1 1 d . . . . .
O1 O 0.4662(4) 0.1355(3) 0.3924(2) 0.0384(8) Uani 1 1 d G . . . .
H1A H 0.456926 0.052024 0.411851 0.058 Uiso 1 1 d DG U . . .
H1B H 0.545278 0.154510 0.401711 0.058 Uiso 1 1 d DG U . . .
N1 N 0.3859(4) 0.4144(3) 0.3421(2) 0.0249(7) Uani 1 1 d . . . . .
N2 N 0.1832(4) 0.2421(3) 0.3843(2) 0.0230(7) Uani 1 1 d . . . . .
C1 C 0.5046(5) 0.5076(4) 0.3177(3) 0.0325(10) Uani 1 1 d . . . . .
H1C H 0.521361 0.540553 0.259671 0.049 Uiso 1 1 calc R U . . .
H1D H 0.591847 0.460766 0.330997 0.049 Uiso 1 1 calc R U . . .
H1E H 0.480033 0.584018 0.345981 0.049 Uiso 1 1 calc R U . . .
C2 C 0.2919(6) 0.4183(5) 0.4155(3) 0.0333(10) Uani 1 1 d . . . . .
C3 C 0.1808(5) 0.3255(5) 0.4376(3) 0.0301(9) Uani 1 1 d . . . . .
C4 C 0.0713(5) 0.1412(4) 0.4078(3) 0.0300(9) Uani 1 1 d . . . . .
H4A H -0.005375 0.167131 0.450722 0.045 Uiso 1 1 calc R U . . .
H4B H 0.113273 0.053044 0.426906 0.045 Uiso 1 1 calc R U . . .
H4C H 0.031360 0.136129 0.361352 0.045 Uiso 1 1 calc R U . . .
C5 C 0.2883(5) 0.1229(4) 0.2226(2) 0.0254(9) Uani 1 1 d . . . . .
H5 H 0.182585 0.107069 0.239352 0.030 Uiso 1 1 calc R U . . .
C6 C 0.3735(5) 0.0398(4) 0.2694(3) 0.0253(9) Uani 1 1 d . . . . .
H6 H 0.319500 -0.027067 0.314407 0.030 Uiso 1 1 calc R U . . .
C7 C 0.5242(5) -0.0026(4) 0.2354(3) 0.0292(9) Uani 1 1 d . . . . .
C8 C 0.6305(5) 0.0928(5) 0.2127(3) 0.0306(10) Uani 1 1 d . . . . .
C9 C 0.5883(5) 0.2348(5) 0.2223(3) 0.0304(9) Uani 1 1 d . . . . .
H9 H 0.660624 0.284334 0.238473 0.036 Uiso 1 1 calc R U . . .
C10 C 0.5015(5) 0.3154(5) 0.1748(3) 0.0314(10) Uani 1 1 d . . . . .
H10 H 0.520496 0.414030 0.162957 0.038 Uiso 1 1 calc R U . . .
C11 C 0.4500(5) 0.2639(5) 0.1110(3) 0.0309(10) Uani 1 1 d . . . . .
C12 C 0.3440(5) 0.1681(4) 0.1350(3) 0.0291(9) Uani 1 1 d . . . . .
C13 C 0.5608(6) -0.1361(5) 0.2274(3) 0.0365(11) Uani 1 1 d . . . . .
H13 H 0.488246 -0.201429 0.242537 0.044 Uiso 1 1 calc R U . . .
C14 C 0.7009(7) -0.1740(6) 0.1978(3) 0.0457(14) Uani 1 1 d . . . . .
H14 H 0.724991 -0.265319 0.192847 0.055 Uiso 1 1 calc R U . . .
C15 C 0.8062(6) -0.0801(6) 0.1755(3) 0.0464(14) Uani 1 1 d . . . . .
H15 H 0.902860 -0.106796 0.154930 0.056 Uiso 1 1 calc R U . . .
C16 C 0.7723(6) 0.0541(6) 0.1827(3) 0.0410(12) Uani 1 1 d . . . . .
H16 H 0.845560 0.118692 0.167294 0.049 Uiso 1 1 calc R U . . .
C17 C 0.5067(6) 0.3064(6) 0.0290(3) 0.0420(12) Uani 1 1 d . . . . .
H17 H 0.578478 0.372535 0.011546 0.050 Uiso 1 1 calc R U . . .
C18 C 0.4573(6) 0.2514(6) -0.0264(3) 0.0506(15) Uani 1 1 d . . . . .
H18 H 0.495928 0.280400 -0.082034 0.061 Uiso 1 1 calc R U . . .
C19 C 0.3537(6) 0.1557(7) -0.0030(3) 0.0497(14) Uani 1 1 d . . . . .
H19 H 0.322353 0.118228 -0.041990 0.060 Uiso 1 1 calc R U . . .
C20 C 0.2947(6) 0.1138(5) 0.0785(3) 0.0377(11) Uani 1 1 d . . . . .
H20 H 0.221635 0.048880 0.095360 0.045 Uiso 1 1 calc R U . . .
C21 C -0.0103(4) 0.4329(4) 0.2683(3) 0.0243(8) Uani 1 1 d . . . . .
H21 H -0.038935 0.339638 0.268582 0.029 Uiso 1 1 calc R U . . .
C22 C -0.0541(4) 0.4778(4) 0.3430(2) 0.0228(8) Uani 1 1 d . . . . .
H22 H -0.108085 0.410533 0.387750 0.027 Uiso 1 1 calc R U . . .
C23 C -0.0919(4) 0.6216(4) 0.3499(2) 0.0215(8) Uani 1 1 d . . . . .
C24 C 0.0195(4) 0.7119(4) 0.3279(2) 0.0227(8) Uani 1 1 d . . . . .
C25 C 0.1677(4) 0.6603(4) 0.2984(3) 0.0227(8) Uani 1 1 d . . . . .
H25 H 0.244819 0.700924 0.316048 0.027 Uiso 1 1 calc R U . . .
C26 C 0.2119(5) 0.6169(4) 0.2231(3) 0.0244(8) Uani 1 1 d . . . . .
H26 H 0.315035 0.632206 0.195765 0.029 Uiso 1 1 calc R U . . .
C27 C 0.1118(5) 0.6194(4) 0.1679(2) 0.0266(9) Uani 1 1 d . . . . .
C28 C 0.0027(5) 0.5271(4) 0.1897(3) 0.0263(9) Uani 1 1 d . . . . .
C29 C -0.0882(5) 0.5213(5) 0.1374(3) 0.0340(10) Uani 1 1 d . . . . .
H29 H -0.162080 0.457367 0.152034 0.041 Uiso 1 1 calc R U . . .
C30 C -0.0699(6) 0.6091(6) 0.0642(3) 0.0426(13) Uani 1 1 d . . . . .
H30 H -0.131157 0.605170 0.028737 0.051 Uiso 1 1 calc R U . . .
C31 C 0.0373(6) 0.7020(6) 0.0432(3) 0.0432(13) Uani 1 1 d . . . . .
H31 H 0.048608 0.762740 -0.006622 0.052 Uiso 1 1 calc R U . . .
C32 C 0.1289(5) 0.7079(5) 0.0940(3) 0.0341(10) Uani 1 1 d . . . . .
H32 H 0.202940 0.771667 0.078732 0.041 Uiso 1 1 calc R U . . .
C33 C -0.0089(5) 0.8457(4) 0.3377(3) 0.0269(9) Uani 1 1 d . . . . .
H33 H 0.067146 0.907458 0.322645 0.032 Uiso 1 1 calc R U . . .
C34 C -0.1476(5) 0.8892(5) 0.3694(3) 0.0303(9) Uani 1 1 d . . . . .
H34 H -0.166445 0.980336 0.376134 0.036 Uiso 1 1 calc R U . . .
C35 C -0.2584(5) 0.7993(5) 0.3912(3) 0.0285(9) Uani 1 1 d . . . . .
H35 H -0.353627 0.828926 0.412542 0.034 Uiso 1 1 calc R U . . .
C36 C -0.2306(5) 0.6661(4) 0.3818(2) 0.0262(9) Uani 1 1 d . . . . .
H36 H -0.306906 0.604687 0.397268 0.031 Uiso 1 1 calc R U . . .
F1 F 0.4276(4) -0.3431(3) 0.4937(2) 0.0516(8) Uani 1 1 d . . . . .
F2 F 0.3850(4) -0.1210(3) 0.4526(2) 0.0597(9) Uani 1 1 d . . . . .
F3 F 0.2076(3) -0.2727(4) 0.47677(19) 0.0521(8) Uani 1 1 d . . . . .
F4 F 0.2889(3) -0.2196(3) 0.57925(17) 0.0422(7) Uani 1 1 d . . . . .
B1 B 0.3279(6) -0.2383(6) 0.4982(3) 0.0321(11) Uani 1 1 d . . . . .
H3 H 0.105(6) 0.318(5) 0.489(3) 0.033(13) Uiso 1 1 d . . . . .
H2 H 0.292(6) 0.489(6) 0.452(3) 0.046(16) Uiso 1 1 d . . . . .
H H 0.249(4) 0.375(4) 0.254(2) 0.003(8) Uiso 1 1 d . . . . .

loop_
_atom_site_aniso_label
_atom_site_aniso_U_11
_atom_site_aniso_U_22
_atom_site_aniso_U_33
_atom_site_aniso_U_23
_atom_site_aniso_U_13
_atom_site_aniso_U_12
Ru1 0.02285(16) 0.01772(15) 0.03241(18) -0.00675(12) -0.00406(13) 0.00048(12)
Ru2 0.02203(16) 0.01617(15) 0.02454(16) -0.00255(11) -0.00366(12) 0.00019(11)
O1 0.047(2) 0.0347(18) 0.0362(18) -0.0002(14) -0.0204(16) -0.0004(15)
N1 0.0268(18) 0.0179(16) 0.0329(19) -0.0059(14) -0.0119(15) 0.0009(14)
N2 0.0307(18) 0.0170(16) 0.0198(16) -0.0005(13) -0.0057(14) 0.0019(14)
C1 0.028(2) 0.023(2) 0.050(3) -0.0086(19) -0.014(2) 0.0001(18)
C2 0.043(3) 0.028(2) 0.032(2) -0.0072(19) -0.014(2) 0.003(2)
C3 0.037(2) 0.029(2) 0.023(2) -0.0027(17) -0.0062(18) 0.0036(19)
C4 0.035(2) 0.024(2) 0.027(2) -0.0034(17) 0.0001(18) -0.0032(18)
C5 0.031(2) 0.0202(19) 0.026(2) -0.0072(16) -0.0062(17) -0.0033(17)
C6 0.038(2) 0.0121(17) 0.026(2) -0.0057(15) -0.0072(18) 0.0012(16)
C7 0.041(3) 0.026(2) 0.022(2) -0.0075(17) -0.0112(18) 0.0110(19)
C8 0.034(2) 0.031(2) 0.025(2) -0.0033(18) -0.0087(18) 0.0127(19)
C9 0.020(2) 0.030(2) 0.037(2) -0.0050(18) 0.0011(18) 0.0011(17)
C10 0.022(2) 0.024(2) 0.041(3) -0.0017(18) 0.0028(18) -0.0009(17)
C11 0.026(2) 0.030(2) 0.029(2) 0.0011(18) 0.0000(18) 0.0091(18)
C12 0.030(2) 0.027(2) 0.029(2) -0.0034(17) -0.0068(18) 0.0063(18)
C13 0.057(3) 0.026(2) 0.028(2) -0.0061(18) -0.015(2) 0.015(2)
C14 0.069(4) 0.039(3) 0.030(3) -0.013(2) -0.017(3) 0.027(3)
C15 0.048(3) 0.059(4) 0.030(3) -0.015(2) -0.011(2) 0.035(3)
C16 0.034(3) 0.052(3) 0.035(3) -0.006(2) -0.007(2) 0.015(2)
C17 0.034(3) 0.048(3) 0.033(3) 0.008(2) 0.002(2) 0.005(2)
C18 0.046(3) 0.067(4) 0.027(3) 0.008(2) -0.002(2) 0.011(3)
C19 0.050(3) 0.069(4) 0.029(3) -0.008(3) -0.013(2) 0.008(3)
C20 0.040(3) 0.045(3) 0.028(2) -0.002(2) -0.010(2) 0.002(2)
C21 0.0195(19) 0.024(2) 0.031(2) -0.0084(17) -0.0079(16) -0.0002(16)
C22 0.0176(18) 0.022(2) 0.027(2) -0.0039(16) -0.0023(15) -0.0020(15)
C23 0.0224(19) 0.024(2) 0.0201(18) -0.0067(15) -0.0070(15) 0.0022(16)
C24 0.026(2) 0.0216(19) 0.0220(19) -0.0048(15) -0.0083(16) 0.0023(16)
C25 0.024(2) 0.0123(17) 0.031(2) -0.0022(15) -0.0063(16) 0.0006(15)
C26 0.024(2) 0.0175(18) 0.027(2) 0.0017(15) -0.0006(16) 0.0005(15)
C27 0.030(2) 0.024(2) 0.022(2) -0.0054(16) -0.0005(17) 0.0091(17)
C28 0.029(2) 0.026(2) 0.024(2) -0.0112(17) -0.0053(17) 0.0104(17)
C29 0.032(2) 0.043(3) 0.032(2) -0.020(2) -0.0112(19) 0.012(2)
C30 0.049(3) 0.055(3) 0.030(2) -0.022(2) -0.017(2) 0.026(3)
C31 0.055(3) 0.049(3) 0.020(2) -0.006(2) -0.004(2) 0.023(3)
C32 0.039(3) 0.029(2) 0.027(2) -0.0028(18) 0.0025(19) 0.010(2)
C33 0.029(2) 0.021(2) 0.033(2) -0.0067(17) -0.0084(18) 0.0006(17)
C34 0.032(2) 0.026(2) 0.034(2) -0.0102(18) -0.0103(19) 0.0074(18)
C35 0.025(2) 0.039(2) 0.024(2) -0.0122(18) -0.0085(17) 0.0085(18)
C36 0.024(2) 0.032(2) 0.023(2) -0.0071(17) -0.0044(16) -0.0011(17)
F1 0.0475(18) 0.0383(17) 0.065(2) -0.0139(15) -0.0023(16) 0.0044(14)
F2 0.065(2) 0.0383(17) 0.063(2) 0.0136(15) -0.0051(18) -0.0072(16)
F3 0.0398(17) 0.078(2) 0.0464(18) -0.0296(17) -0.0094(14) -0.0056(16)
F4 0.0429(16) 0.0482(17) 0.0361(15) -0.0116(13) -0.0048(13) -0.0070(13)
B1 0.027(3) 0.034(3) 0.033(3) -0.003(2) -0.004(2) -0.005(2)

loop_
_atom_type_symbol
_atom_type_description
_atom_type_scat_dispersion_real
_atom_type_scat_dispersion_imag
_atom_type_scat_source
C C 0.0181 0.0091 'International Tables Vol C Tables 4.2.6.8 and 6.1.1.4'
H H 0.0000 0.0000 'International Tables Vol C Tables 4.2.6.8 and 6.1.1.4'
B B 0.0090 0.0039 'International Tables Vol C Tables 4.2.6.8 and 6.1.1.4'
F F 0.0727 0.0534 'International Tables Vol C Tables 4.2.6.8 and 6.1.1.4'
N N 0.0311 0.0180 'International Tables Vol C Tables 4.2.6.8 and 6.1.1.4'
O O 0.0492 0.0322 'International Tables Vol C Tables 4.2.6.8 and 6.1.1.4'
Ru Ru 0.0552 3.2960 'International Tables Vol C Tables 4.2.6.8 and 6.1.1.4'

loop_
_exptl_crystal_face_index_h
_exptl_crystal_face_index_k
_exptl_crystal_face_index_l
_exptl_crystal_face_perp_dist
-1 -2 -1 0.0150
0 0 -11 0.0102
1 2 0 0.0179
-6 0 -3 0.0179
6 0 3 0.0179
0 0 11 0.0102
1 -2 0 0.0190
-1 2 0 0.0190

loop_
_geom_angle_atom_site_label_1
_geom_angle_atom_site_label_2
_geom_angle_atom_site_label_3
_geom_angle
_geom_angle_site_symmetry_1
_geom_angle_site_symmetry_3
_geom_angle_publ_flag
Ru2 Ru1 H 29.8(11) . . ?
O1 Ru1 Ru2 120.60(10) . . ?
O1 Ru1 C5 118.48(15) . . ?
O1 Ru1 C10 122.55(16) . . ?
O1 Ru1 H 150.4(11) . . ?
N1 Ru1 Ru2 51.33(10) . . ?
N1 Ru1 O1 84.89(13) . . ?
N1 Ru1 N2 75.85(14) . . ?
N1 Ru1 C5 154.74(15) . . ?
N1 Ru1 C6 166.55(15) . . ?
N1 Ru1 C9 98.87(16) . . ?
N1 Ru1 C10 96.36(16) . . ?
N1 Ru1 H 71.7(11) . . ?
N2 Ru1 Ru2 51.66(9) . . ?
N2 Ru1 O1 83.62(14) . . ?
N2 Ru1 C5 96.19(15) . . ?
N2 Ru1 C6 100.99(15) . . ?
N2 Ru1 C9 167.79(16) . . ?
N2 Ru1 C10 152.40(15) . . ?
N2 Ru1 H 73.4(11) . . ?
C5 Ru1 Ru2 104.88(12) . . ?
C5 Ru1 H 83.1(11) . . ?
C6 Ru1 Ru2 136.37(12) . . ?
C6 Ru1 O1 81.76(15) . . ?
C6 Ru1 C5 37.63(16) . . ?
C6 Ru1 C10 92.16(17) . . ?
C6 Ru1 H 120.3(11) . . ?
C9 Ru1 Ru2 132.99(12) . . ?
C9 Ru1 O1 84.95(16) . . ?
C9 Ru1 C5 93.02(17) . . ?
C9 Ru1 C6 81.57(17) . . ?
C9 Ru1 C10 37.90(17) . . ?
C9 Ru1 H 115.8(11) . . ?
C10 Ru1 Ru2 102.70(12) . . ?
C10 Ru1 C5 79.54(17) . . ?
C10 Ru1 H 79.0(11) . . ?
Ru1 Ru2 H 40.6(15) . . ?
N1 Ru2 Ru1 49.95(9) . . ?
N1 Ru2 N2 73.96(13) . . ?
N1 Ru2 C2 37.12(16) . . ?
N1 Ru2 C3 65.70(16) . . ?
N1 Ru2 C21 163.55(15) . . ?
N1 Ru2 C22 155.99(15) . . ?
N1 Ru2 C25 96.96(14) . . ?
N1 Ru2 H 78.7(15) . . ?
N2 Ru2 Ru1 50.02(9) . . ?
N2 Ru2 C2 64.44(15) . . ?
N2 Ru2 C3 36.23(15) . . ?
N2 Ru2 H 80.5(15) . . ?
C2 Ru2 Ru1 73.40(13) . . ?
C2 Ru2 C3 36.88(17) . . ?
C2 Ru2 H 111.5(15) . . ?
C3 Ru2 Ru1 73.59(12) . . ?
C3 Ru2 H 112.3(15) . . ?
C21 Ru2 Ru1 114.47(11) . . ?
C21 Ru2 N2 100.27(15) . . ?
C21 Ru2 C2 153.60(18) . . ?
C21 Ru2 C3 118.63(17) . . ?
C21 Ru2 C22 38.64(15) . . ?
C21 Ru2 C25 94.05(16) . . ?
C21 Ru2 H 85.2(15) . . ?
C22 Ru2 Ru1 140.00(11) . . ?
C22 Ru2 N2 98.35(14) . . ?
C22 Ru2 C2 118.94(17) . . ?
C22 Ru2 C3 94.43(17) . . ?
C22 Ru2 H 123.2(15) . . ?
C25 Ru2 Ru1 138.63(11) . . ?
C25 Ru2 N2 155.67(15) . . ?
C25 Ru2 C2 94.51(17) . . ?
C25 Ru2 C3 119.44(16) . . ?
C25 Ru2 C22 80.73(15) . . ?
C25 Ru2 H 120.5(15) . . ?
C26 Ru2 Ru1 113.76(11) . . ?
C26 Ru2 N1 99.56(15) . . ?
C26 Ru2 N2 163.04(15) . . ?
C26 Ru2 C2 119.61(17) . . ?
C26 Ru2 C3 154.66(17) . . ?
C26 Ru2 C21 81.55(16) . . ?
C26 Ru2 C22 93.49(16) . . ?
C26 Ru2 C25 38.81(16) . . ?
C26 Ru2 H 82.9(15) . . ?
Ru1 O1 H1A 124.4 . . ?
Ru1 O1 H1B 124.9 . . ?
H1A O1 H1B 104.5 . . ?
Ru1 N1 Ru2 78.72(12) . . ?
C1 N1 Ru1 126.1(3) . . ?
C1 N1 Ru2 128.5(3) . . ?
C2 N1 Ru1 114.4(3) . . ?
C2 N1 Ru2 74.5(3) . . ?
C2 N1 C1 117.5(4) . . ?
Ru1 N2 Ru2 78.31(11) . . ?
C3 N2 Ru1 116.0(3) . . ?
C3 N2 Ru2 74.7(2) . . ?
C3 N2 C4 115.6(4) . . ?
C4 N2 Ru1 126.6(3) . . ?
C4 N2 Ru2 128.5(3) . . ?
N1 C1 H1C 109.5 . . ?
N1 C1 H1D 109.5 . . ?
N1 C1 H1E 109.5 . . ?
H1C C1 H1D 109.5 . . ?
H1C C1 H1E 109.5 . . ?
H1D C1 H1E 109.5 . . ?
Ru2 C2 H2 125(3) . . ?
N1 C2 Ru2 68.4(2) . . ?
N1 C2 C3 115.8(4) . . ?
N1 C2 H2 125(3) . . ?
C3 C2 Ru2 71.7(3) . . ?
C3 C2 H2 119(3) . . ?
Ru2 C3 H3 130(3) . . ?
N2 C3 Ru2 69.1(2) . . ?
N2 C3 C2 114.8(4) . . ?
N2 C3 H3 122(3) . . ?
C2 C3 Ru2 71.4(3) . . ?
C2 C3 H3 124(3) . . ?
N2 C4 H4A 109.5 . . ?
N2 C4 H4B 109.5 . . ?
N2 C4 H4C 109.5 . . ?
H4A C4 H4B 109.5 . . ?
H4A C4 H4C 109.5 . . ?
H4B C4 H4C 109.5 . . ?
Ru1 C5 H5 115.4 . . ?
C6 C5 Ru1 70.2(2) . . ?
C6 C5 H5 115.4 . . ?
C6 C5 C12 120.7(4) . . ?
C12 C5 Ru1 111.8(3) . . ?
C12 C5 H5 115.4 . . ?
Ru1 C6 H6 115.1 . . ?
C5 C6 Ru1 72.2(2) . . ?
C5 C6 H6 115.1 . . ?
C5 C6 C7 122.3(4) . . ?
C7 C6 Ru1 109.1(3) . . ?
C7 C6 H6 115.1 . . ?
C8 C7 C6 119.1(4) . . ?
C8 C7 C13 119.5(5) . . ?
C13 C7 C6 121.4(4) . . ?
C7 C8 C9 118.4(4) . . ?
C7 C8 C16 119.8(4) . . ?
C16 C8 C9 121.9(5) . . ?
Ru1 C9 H9 115.4 . . ?
C8 C9 Ru1 109.5(3) . . ?
C8 C9 H9 115.4 . . ?
C10 C9 Ru1 71.9(3) . . ?
C10 C9 C8 121.4(4) . . ?
C10 C9 H9 115.4 . . ?
Ru1 C10 H10 115.1 . . ?
C9 C10 Ru1 70.2(3) . . ?
C9 C10 H10 115.1 . . ?
C9 C10 C11 121.8(4) . . ?
C11 C10 Ru1 111.5(3) . . ?
C11 C10 H10 115.1 . . ?
C12 C11 C10 118.2(4) . . ?
C12 C11 C17 119.3(5) . . ?
C17 C11 C10 122.6(5) . . ?
C11 C12 C5 117.9(4) . . ?
C11 C12 C20 120.8(4) . . ?
C20 C12 C5 121.3(4) . . ?
C7 C13 H13 119.7 . . ?
C14 C13 C7 120.5(5) . . ?
C14 C13 H13 119.7 . . ?
C13 C14 H14 120.0 . . ?
C15 C14 C13 120.1(5) . . ?
C15 C14 H14 120.0 . . ?
C14 C15 H15 119.7 . . ?
C14 C15 C16 120.5(5) . . ?
C16 C15 H15 119.7 . . ?
C8 C16 C15 119.6(5) . . ?
C8 C16 H16 120.2 . . ?
C15 C16 H16 120.2 . . ?
C11 C17 H17 120.3 . . ?
C18 C17 C11 119.4(5) . . ?
C18 C17 H17 120.3 . . ?
C17 C18 H18 119.2 . . ?
C19 C18 C17 121.5(5) . . ?
C19 C18 H18 119.2 . . ?
C18 C19 H19 120.1 . . ?
C18 C19 C20 119.7(5) . . ?
C20 C19 H19 120.1 . . ?
C12 C20 C19 119.3(5) . . ?
C12 C20 H20 120.3 . . ?
C19 C20 H20 120.3 . . ?
Ru2 C21 H21 115.1 . . ?
C22 C21 Ru2 70.9(2) . . ?
C22 C21 H21 115.1 . . ?
C22 C21 C28 122.4(4) . . ?
C28 C21 Ru2 110.2(3) . . ?
C28 C21 H21 115.1 . . ?
Ru2 C22 H22 114.7 . . ?
C21 C22 Ru2 70.5(2) . . ?
C21 C22 H22 114.7 . . ?
C21 C22 C23 123.3(4) . . ?
C23 C22 Ru2 110.9(3) . . ?
C23 C22 H22 114.7 . . ?
C24 C23 C22 117.6(4) . . ?
C24 C23 C36 119.4(4) . . ?
C36 C23 C22 122.9(4) . . ?
C23 C24 C25 118.4(4) . . ?
C23 C24 C33 119.8(4) . . ?
C33 C24 C25 121.7(4) . . ?
Ru2 C25 H25 115.0 . . ?
C24 C25 Ru2 110.8(3) . . ?
C24 C25 H25 115.0 . . ?
C26 C25 Ru2 70.1(2) . . ?
C26 C25 C24 122.6(4) . . ?
C26 C25 H25 115.0 . . ?
Ru2 C26 H26 115.1 . . ?
C25 C26 Ru2 71.1(2) . . ?
C25 C26 H26 115.1 . . ?
C25 C26 C27 122.4(4) . . ?
C27 C26 Ru2 110.1(3) . . ?
C27 C26 H26 115.1 . . ?
C28 C27 C26 118.5(4) . . ?
C28 C27 C32 119.5(4) . . ?
C32 C27 C26 122.0(4) . . ?
C27 C28 C21 117.8(4) . . ?
C27 C28 C29 120.0(4) . . ?
C29 C28 C21 122.1(4) . . ?
C28 C29 H29 120.0 . . ?
C30 C29 C28 120.0(5) . . ?
C30 C29 H29 120.0 . . ?
C29 C30 H30 120.0 . . ?
C31 C30 C29 119.9(5) . . ?
C31 C30 H30 120.0 . . ?
C30 C31 H31 119.6 . . ?
C30 C31 C32 120.7(5) . . ?
C32 C31 H31 119.6 . . ?
C27 C32 H32 120.1 . . ?
C31 C32 C27 119.9(5) . . ?
C31 C32 H32 120.1 . . ?
C24 C33 H33 119.8 . . ?
C34 C33 C24 120.4(4) . . ?
C34 C33 H33 119.8 . . ?
C33 C34 H34 120.1 . . ?
C35 C34 C33 119.8(4) . . ?
C35 C34 H34 120.1 . . ?
C34 C35 H35 120.0 . . ?
C34 C35 C36 120.0(4) . . ?
C36 C35 H35 120.0 . . ?
C23 C36 H36 119.7 . . ?
C35 C36 C23 120.6(4) . . ?
C35 C36 H36 119.7 . . ?
F1 B1 F3 108.9(4) . . ?
F1 B1 F4 107.9(4) . . ?
F2 B1 F1 111.1(4) . . ?
F2 B1 F3 112.8(5) . . ?
F2 B1 F4 107.6(4) . . ?
F3 B1 F4 108.4(4) . . ?

loop_
_geom_bond_atom_site_label_1
_geom_bond_atom_site_label_2
_geom_bond_distance
_geom_bond_site_symmetry_2
_geom_bond_publ_flag
Ru1 Ru2 2.6892(4) . ?
Ru1 O1 2.180(3) . ?
Ru1 N1 2.099(3) . ?
Ru1 N2 2.104(3) . ?
Ru1 C5 2.190(4) . ?
Ru1 C6 2.163(4) . ?
Ru1 C9 2.159(4) . ?
Ru1 C10 2.181(4) . ?
Ru1 H 1.86(4) . ?
Ru2 N1 2.141(3) . ?
Ru2 N2 2.154(3) . ?
Ru2 C2 2.220(5) . ?
Ru2 C3 2.224(4) . ?
Ru2 C21 2.147(4) . ?
Ru2 C22 2.152(4) . ?
Ru2 C25 2.151(4) . ?
Ru2 C26 2.139(4) . ?
Ru2 H 1.42(4) . ?
O1 H1A 0.8499 . ?
O1 H1B 0.8499 . ?
N1 C1 1.461(5) . ?
N1 C2 1.390(6) . ?
N2 C3 1.363(6) . ?
N2 C4 1.466(5) . ?
C1 H1C 0.9800 . ?
C1 H1D 0.9800 . ?
C1 H1E 0.9800 . ?
C2 C3 1.406(7) . ?
C2 H2 1.05(6) . ?
C3 H3 1.01(5) . ?
C4 H4A 0.9800 . ?
C4 H4B 0.9800 . ?
C4 H4C 0.9800 . ?
C5 H5 1.0000 . ?
C5 C6 1.404(6) . ?
C5 C12 1.487(6) . ?
C6 H6 1.0000 . ?
C6 C7 1.491(6) . ?
C7 C8 1.390(7) . ?
C7 C13 1.393(6) . ?
C8 C9 1.493(6) . ?
C8 C16 1.391(7) . ?
C9 H9 1.0000 . ?
C9 C10 1.410(7) . ?
C10 H10 1.0000 . ?
C10 C11 1.501(7) . ?
C11 C12 1.390(6) . ?
C11 C17 1.401(6) . ?
C12 C20 1.395(7) . ?
C13 H13 0.9500 . ?
C13 C14 1.374(8) . ?
C14 H14 0.9500 . ?
C14 C15 1.372(9) . ?
C15 H15 0.9500 . ?
C15 C16 1.394(8) . ?
C16 H16 0.9500 . ?
C17 H17 0.9500 . ?
C17 C18 1.384(9) . ?
C18 H18 0.9500 . ?
C18 C19 1.373(9) . ?
C19 H19 0.9500 . ?
C19 C20 1.396(7) . ?
C20 H20 0.9500 . ?
C21 H21 1.0000 . ?
C21 C22 1.422(6) . ?
C21 C28 1.494(6) . ?
C22 H22 1.0000 . ?
C22 C23 1.492(6) . ?
C23 C24 1.390(6) . ?
C23 C36 1.392(6) . ?
C24 C25 1.483(6) . ?
C24 C33 1.396(6) . ?
C25 H25 1.0000 . ?
C25 C26 1.426(6) . ?
C26 H26 1.0000 . ?
C26 C27 1.497(6) . ?
C27 C28 1.388(6) . ?
C27 C32 1.402(6) . ?
C28 C29 1.405(6) . ?
C29 H29 0.9500 . ?
C29 C30 1.388(7) . ?
C30 H30 0.9500 . ?
C30 C31 1.380(8) . ?
C31 H31 0.9500 . ?
C31 C32 1.390(8) . ?
C32 H32 0.9500 . ?
C33 H33 0.9500 . ?
C33 C34 1.387(6) . ?
C34 H34 0.9500 . ?
C34 C35 1.384(7) . ?
C35 H35 0.9500 . ?
C35 C36 1.386(6) . ?
C36 H36 0.9500 . ?
F1 B1 1.372(6) . ?
F2 B1 1.368(6) . ?
F3 B1 1.372(6) . ?
F4 B1 1.420(6) . ?

loop_
_geom_torsion_atom_site_label_1
_geom_torsion_atom_site_label_2
_geom_torsion_atom_site_label_3
_geom_torsion_atom_site_label_4
_geom_torsion
_geom_torsion_site_symmetry_1
_geom_torsion_site_symmetry_2
_geom_torsion_site_symmetry_3
_geom_torsion_site_symmetry_4
_geom_torsion_publ_flag
Ru1 N1 C2 Ru2 -69.6(2) . . . . ?
Ru1 N1 C2 C3 -14.2(5) . . . . ?
Ru1 N2 C3 Ru2 68.5(2) . . . . ?
Ru1 N2 C3 C2 12.0(5) . . . . ?
Ru1 C5 C6 C7 -101.8(4) . . . . ?
Ru1 C5 C12 C11 7.3(5) . . . . ?
Ru1 C5 C12 C20 -174.4(4) . . . . ?
Ru1 C6 C7 C8 -10.4(5) . . . . ?
Ru1 C6 C7 C13 168.3(3) . . . . ?
Ru1 C9 C10 C11 -103.6(4) . . . . ?
Ru1 C10 C11 C12 -7.4(5) . . . . ?
Ru1 C10 C11 C17 174.0(4) . . . . ?
Ru2 N1 C2 C3 55.4(4) . . . . ?
Ru2 N2 C3 C2 -56.5(4) . . . . ?
Ru2 C2 C3 N2 55.2(3) . . . . ?
Ru2 C21 C22 C23 102.7(4) . . . . ?
Ru2 C21 C28 C27 -11.1(5) . . . . ?
Ru2 C21 C28 C29 166.8(3) . . . . ?
Ru2 C22 C23 C24 8.8(5) . . . . ?
Ru2 C22 C23 C36 -167.1(3) . . . . ?
Ru2 C25 C26 C27 102.3(4) . . . . ?
Ru2 C26 C27 C28 8.7(5) . . . . ?
Ru2 C26 C27 C32 -168.5(3) . . . . ?
N1 C2 C3 Ru2 -53.7(3) . . . . ?
N1 C2 C3 N2 1.5(6) . . . . ?
C1 N1 C2 Ru2 125.7(3) . . . . ?
C1 N1 C2 C3 -178.8(4) . . . . ?
C4 N2 C3 Ru2 -125.7(3) . . . . ?
C4 N2 C3 C2 177.8(4) . . . . ?
C5 C6 C7 C8 70.2(6) . . . . ?
C5 C6 C7 C13 -111.1(5) . . . . ?
C5 C12 C20 C19 -177.7(5) . . . . ?
C6 C5 C12 C11 -71.9(5) . . . . ?
C6 C5 C12 C20 106.4(5) . . . . ?
C6 C7 C8 C9 -0.9(6) . . . . ?
C6 C7 C8 C16 178.4(4) . . . . ?
C6 C7 C13 C14 -178.3(4) . . . . ?
C7 C8 C9 Ru1 11.8(5) . . . . ?
C7 C8 C9 C10 -68.4(6) . . . . ?
C7 C8 C16 C15 0.3(7) . . . . ?
C7 C13 C14 C15 -0.3(7) . . . . ?
C8 C7 C13 C14 0.4(7) . . . . ?
C8 C9 C10 Ru1 102.2(4) . . . . ?
C8 C9 C10 C11 -1.4(6) . . . . ?
C9 C8 C16 C15 179.5(4) . . . . ?
C9 C10 C11 C12 72.0(6) . . . . ?
C9 C10 C11 C17 -106.7(5) . . . . ?
C10 C11 C12 C5 0.0(6) . . . . ?
C10 C11 C12 C20 -178.2(4) . . . . ?
C10 C11 C17 C18 177.9(5) . . . . ?
C11 C12 C20 C19 0.5(7) . . . . ?
C11 C17 C18 C19 0.0(8) . . . . ?
C12 C5 C6 Ru1 104.2(4) . . . . ?
C12 C5 C6 C7 2.5(6) . . . . ?
C12 C11 C17 C18 -0.7(7) . . . . ?
C13 C7 C8 C9 -179.7(4) . . . . ?
C13 C7 C8 C16 -0.4(7) . . . . ?
C13 C14 C15 C16 0.2(8) . . . . ?
C14 C15 C16 C8 -0.2(8) . . . . ?
C16 C8 C9 Ru1 -167.5(4) . . . . ?
C16 C8 C9 C10 112.3(5) . . . . ?
C17 C11 C12 C5 178.7(4) . . . . ?
C17 C11 C12 C20 0.4(7) . . . . ?
C17 C18 C19 C20 0.9(9) . . . . ?
C18 C19 C20 C12 -1.2(8) . . . . ?
C21 C22 C23 C24 -71.0(5) . . . . ?
C21 C22 C23 C36 113.2(5) . . . . ?
C21 C28 C29 C30 -178.6(4) . . . . ?
C22 C21 C28 C27 68.6(5) . . . . ?
C22 C21 C28 C29 -113.5(5) . . . . ?
C22 C23 C24 C25 0.6(6) . . . . ?
C22 C23 C24 C33 -176.2(4) . . . . ?
C22 C23 C36 C35 176.2(4) . . . . ?
C23 C24 C25 Ru2 -9.6(5) . . . . ?
C23 C24 C25 C26 69.5(5) . . . . ?
C23 C24 C33 C34 0.1(6) . . . . ?
C24 C23 C36 C35 0.4(6) . . . . ?
C24 C25 C26 Ru2 -102.5(4) . . . . ?
C24 C25 C26 C27 -0.2(6) . . . . ?
C24 C33 C34 C35 -0.2(7) . . . . ?
C25 C24 C33 C34 -176.6(4) . . . . ?
C25 C26 C27 C28 -71.1(5) . . . . ?
C25 C26 C27 C32 111.7(5) . . . . ?
C26 C27 C28 C21 1.6(6) . . . . ?
C26 C27 C28 C29 -176.3(4) . . . . ?
C26 C27 C32 C31 176.9(4) . . . . ?
C27 C28 C29 C30 -0.8(6) . . . . ?
C28 C21 C22 Ru2 -102.2(4) . . . . ?
C28 C21 C22 C23 0.4(6) . . . . ?
C28 C27 C32 C31 -0.3(6) . . . . ?
C28 C29 C30 C31 -0.1(7) . . . . ?
C29 C30 C31 C32 0.8(7) . . . . ?
C30 C31 C32 C27 -0.6(7) . . . . ?
C32 C27 C28 C21 178.9(4) . . . . ?
C32 C27 C28 C29 1.0(6) . . . . ?
C33 C24 C25 Ru2 167.1(3) . . . . ?
C33 C24 C25 C26 -113.8(5) . . . . ?
C33 C34 C35 C36 0.4(7) . . . . ?
C34 C35 C36 C23 -0.5(6) . . . . ?
C36 C23 C24 C25 176.6(4) . . . . ?
C36 C23 C24 C33 -0.2(6) . . . . ?
